data_4076527
loop_
_publ_author_name
'Kubo, Kazuyuki'
'Kawanaka, Tomohiro'
'Tomioka, Masao'
'Mizuta, Tsutomu'

_publ_section_title
;
 Synthesis and Crystal Structures ofP-Iron-Substituted Phosphinoborane
 Monomers
;
_journal_issue 5
_journal_name_full Organometallics
_journal_page_first 2026
_journal_paper_doi 10.1021/om201287s
_journal_volume 31
_journal_year 2012
_chemical_formula_sum 'C43 H57 B Fe O2 P'
_chemical_formula_weight 703.52
_chemical_name_systematic
; 
 ? 
;
_space_group_IT_number 14
_symmetry_cell_setting monoclinic
_symmetry_space_group_name_Hall '-P 2ybc'
_symmetry_space_group_name_H-M 'P 1 21/c 1'
_atom_sites_solution_hydrogens geom
_atom_sites_solution_primary direct
_atom_sites_solution_secondary difmap
_audit_creation_method SHELXL-97
_cell_angle_alpha 90.00
_cell_angle_beta 99.1310(10)
_cell_angle_gamma 90.00
_cell_formula_units_Z 4
_cell_length_a 10.44000(10)
_cell_length_b 15.39400(10)
_cell_length_c 25.1120(3)
_cell_measurement_temperature 200(2)
_cell_volume 3984.69(7)
_computing_cell_refinement 'HKL (Otwinowski, 1997)'
_computing_data_collection 'HKL (Otwinowski, 1997)'
_computing_data_reduction 'HKL (Otwinowski, 1997)'
_computing_structure_refinement 'SHELXL-97 (Sheldrick, 1997)'
_computing_structure_solution 'SHELXS-97 (Sheldrick, 1990)'
_diffrn_ambient_temperature 200(2)
_diffrn_measured_fraction_theta_full 0.987
_diffrn_measured_fraction_theta_max 0.987
_diffrn_measurement_device_type 'Mac Science DIP2030 Imaging Plate'
_diffrn_radiation_monochromator graphite
_diffrn_radiation_source 'fine-focus sealed tube'
_diffrn_radiation_type MoK\a
_diffrn_radiation_wavelength 0.71069
_diffrn_reflns_av_R_equivalents 0.0000
_diffrn_reflns_av_sigmaI/netI 0.0271
_diffrn_reflns_limit_h_max 13
_diffrn_reflns_limit_h_min 0
_diffrn_reflns_limit_k_max 19
_diffrn_reflns_limit_k_min 0
_diffrn_reflns_limit_l_max 32
_diffrn_reflns_limit_l_min -32
_diffrn_reflns_number 9044
_diffrn_reflns_theta_full 27.50
_diffrn_reflns_theta_max 27.50
_diffrn_reflns_theta_min 3.30
_exptl_absorpt_coefficient_mu 0.452
_exptl_absorpt_correction_type none
_exptl_crystal_colour 'deep purple'
_exptl_crystal_density_diffrn 1.173
_exptl_crystal_density_method 'not measured'
_exptl_crystal_description block
_exptl_crystal_F_000 1508
_exptl_crystal_size_max 0.25
_exptl_crystal_size_mid 0.20
_exptl_crystal_size_min 0.20
_refine_diff_density_max 0.398
_refine_diff_density_min -0.411
_refine_diff_density_rms 0.059
_refine_ls_extinction_coef 0.0055(5)
_refine_ls_extinction_expression Fc^*^=kFc[1+0.001xFc^2^\l^3^/sin(2\q)]^-1/4^
_refine_ls_extinction_method SHELXL
_refine_ls_goodness_of_fit_ref 1.064
_refine_ls_hydrogen_treatment mixed
_refine_ls_matrix_type full
_refine_ls_number_parameters 635
_refine_ls_number_reflns 9044
_refine_ls_number_restraints 0
_refine_ls_restrained_S_all 1.064
_refine_ls_R_factor_all 0.0615
_refine_ls_R_factor_gt 0.0475
_refine_ls_shift/su_max 0.001
_refine_ls_shift/su_mean 0.000
_refine_ls_structure_factor_coef Fsqd
_refine_ls_weighting_details 'calc w=1/[\s^2^(Fo^2^)+(0.0381P)^2^+4.4229P] where P=(Fo^2^+2Fc^2^)/3'
_refine_ls_weighting_scheme calc
_refine_ls_wR_factor_gt 0.1071
_refine_ls_wR_factor_ref 0.1181
_reflns_number_gt 7450
_reflns_number_total 9044
_reflns_threshold_expression >2sigma(I)
_cod_data_source_file om201287s_si_002.cif
_cod_data_source_block compound_3
_cod_depositor_comments
;
The following automatic conversions were performed:

'_symmetry_cell_setting' value 'Monoclinic' changed to 'monoclinic'
according to /home/saulius/struct/CIF-dictionaries/cif_core.dic
dictionary named 'cif_core.dic' version 2.4.1 from 2010-06-29.

Automatic conversion script
Id: cif_fix_values 1715 2011-07-08 13:25:40Z adriana 
;
_cod_original_sg_symbol_H-M 'P21/c '
_cod_database_code 4076527

loop_
_symmetry_equiv_pos_as_xyz
'x, y, z'
'-x, y+1/2, -z+1/2'
'-x, -y, -z'
'x, -y-1/2, z-1/2'

loop_
_atom_site_label
_atom_site_type_symbol
_atom_site_fract_x
_atom_site_fract_y
_atom_site_fract_z
_atom_site_U_iso_or_equiv
_atom_site_adp_type
_atom_site_occupancy
_atom_site_symmetry_multiplicity
_atom_site_calc_flag
_atom_site_refinement_flags
Fe1 Fe 0.46723(3) 0.07615(2) 0.366647(13) 0.02959(10) Uani 1 1 d .
P1 P 0.38510(5) 0.21556(3) 0.36902(2) 0.02196(12) Uani 1 1 d .
O1 O 0.23532(18) 0.02278(12) 0.29454(9) 0.0519(5) Uani 1 1 d .
O2 O 0.3340(2) 0.02189(12) 0.45464(8) 0.0541(5) Uani 1 1 d .
C1 C 0.6377(3) 0.1224(2) 0.34117(16) 0.0611(9) Uani 1 1 d .
H1 H 0.647(4) 0.174(3) 0.3299(16) 0.081(12) Uiso 1 1 d .
C2 C 0.6628(2) 0.1001(2) 0.39654(15) 0.0566(8) Uani 1 1 d .
H2 H 0.685(3) 0.135(2) 0.4231(14) 0.062(10) Uiso 1 1 d .
C3 C 0.6373(3) 0.0105(2) 0.40012(13) 0.0539(8) Uani 1 1 d .
H3 H 0.646(3) -0.021(2) 0.4353(15) 0.074(10) Uiso 1 1 d .
C4 C 0.5956(3) -0.0206(2) 0.34851(15) 0.0596(8) Uani 1 1 d .
H4 H 0.571(4) -0.084(3) 0.3396(19) 0.114(16) Uiso 1 1 d .
C5 C 0.5973(3) 0.0482(3) 0.31245(14) 0.0627(9) Uani 1 1 d .
H5 H 0.573(4) 0.047(3) 0.2729(18) 0.097(13) Uiso 1 1 d .
C6 C 0.46286(19) 0.28878(13) 0.27179(7) 0.0245(4) Uani 1 1 d .
C7 C 0.4525(2) 0.22879(15) 0.22917(8) 0.0310(4) Uani 1 1 d .
C8 C 0.5478(2) 0.2250(2) 0.19561(10) 0.0425(6) Uani 1 1 d .
H6 H 0.535(3) 0.1822(19) 0.1673(12) 0.047(8) Uiso 1 1 d .
C9 C 0.6551(2) 0.2784(2) 0.20313(10) 0.0446(6) Uani 1 1 d .
C10 C 0.6665(2) 0.33704(17) 0.24519(10) 0.0376(5) Uani 1 1 d .
H7 H 0.740(3) 0.375(2) 0.2514(12) 0.052(8) Uiso 1 1 d .
C11 C 0.5731(2) 0.34380(14) 0.27884(8) 0.0296(4) Uani 1 1 d .
C12 C 0.3410(3) 0.16586(18) 0.21656(11) 0.0402(5) Uani 1 1 d .
H8 H 0.285(2) 0.1682(17) 0.2442(11) 0.037(7) Uiso 1 1 d .
H9 H 0.290(3) 0.181(2) 0.1813(13) 0.057(9) Uiso 1 1 d .
H10 H 0.373(3) 0.106(2) 0.2142(12) 0.057(9) Uiso 1 1 d .
C13 C 0.7572(4) 0.2734(4) 0.16654(16) 0.0774(13) Uani 1 1 d .
H11 H 0.838(5) 0.284(3) 0.185(2) 0.129(19) Uiso 1 1 d .
H12 H 0.749(5) 0.228(4) 0.142(2) 0.124(19) Uiso 1 1 d .
H13 H 0.748(5) 0.330(4) 0.143(3) 0.15(2) Uiso 1 1 d .
C14 C 0.5958(3) 0.40903(18) 0.32422(11) 0.0421(6) Uani 1 1 d .
H14 H 0.673(3) 0.445(2) 0.3218(13) 0.060(9) Uiso 1 1 d .
H15 H 0.603(3) 0.381(2) 0.3597(14) 0.062(9) Uiso 1 1 d .
H16 H 0.521(3) 0.451(2) 0.3228(12) 0.051(8) Uiso 1 1 d .
C15 C 0.27173(19) 0.37946(13) 0.31575(8) 0.0241(4) Uani 1 1 d .
C16 C 0.1750(2) 0.39493(14) 0.26976(8) 0.0287(4) Uani 1 1 d .
C17 C 0.0874(2) 0.46292(16) 0.26937(10) 0.0372(5) Uani 1 1 d .
H17 H 0.018(3) 0.4687(18) 0.2362(11) 0.046(7) Uiso 1 1 d .
C18 C 0.0909(2) 0.51947(16) 0.31240(11) 0.0420(6) Uani 1 1 d .
C19 C 0.1869(2) 0.50734(16) 0.35613(10) 0.0390(5) Uani 1 1 d .
H18 H 0.191(3) 0.5456(19) 0.3870(12) 0.047(8) Uiso 1 1 d .
C20 C 0.2753(2) 0.43817(13) 0.35900(8) 0.0285(4) Uani 1 1 d .
C21 C 0.1589(3) 0.33679(18) 0.22096(10) 0.0395(5) Uani 1 1 d .
H19 H 0.094(3) 0.358(2) 0.1945(12) 0.053(8) Uiso 1 1 d .
H20 H 0.132(3) 0.276(2) 0.2319(13) 0.061(9) Uiso 1 1 d .
H21 H 0.241(3) 0.329(2) 0.2048(12) 0.058(9) Uiso 1 1 d .
C22 C -0.0099(4) 0.5907(3) 0.31129(18) 0.0683(10) Uani 1 1 d .
H22 H 0.003(3) 0.626(3) 0.3418(16) 0.077(11) Uiso 1 1 d .
H23 H -0.101(6) 0.565(4) 0.315(2) 0.16(2) Uiso 1 1 d .
H24 H -0.011(5) 0.625(3) 0.280(2) 0.115(17) Uiso 1 1 d .
C23 C 0.3706(3) 0.43202(16) 0.41052(9) 0.0360(5) Uani 1 1 d .
H25 H 0.413(3) 0.485(2) 0.4179(13) 0.065(10) Uiso 1 1 d .
H26 H 0.435(3) 0.3860(18) 0.4104(10) 0.041(7) Uiso 1 1 d .
H27 H 0.326(3) 0.422(2) 0.4422(14) 0.063(9) Uiso 1 1 d .
C24 C 0.28539(18) 0.22474(12) 0.42324(8) 0.0225(4) Uani 1 1 d .
C25 C 0.14947(19) 0.21189(14) 0.41380(8) 0.0270(4) Uani 1 1 d .
C26 C 0.0835(2) 0.20525(17) 0.45774(10) 0.0379(5) Uani 1 1 d .
H28 H -0.010(3) 0.1957(18) 0.4502(11) 0.048(8) Uiso 1 1 d .
C27 C 0.1451(2) 0.21031(18) 0.51070(9) 0.0420(6) Uani 1 1 d .
C28 C 0.2774(2) 0.22659(17) 0.51940(9) 0.0366(5) Uani 1 1 d .
H29 H 0.326(3) 0.2339(18) 0.5572(11) 0.042(7) Uiso 1 1 d .
C29 C 0.3493(2) 0.23429(14) 0.47738(8) 0.0270(4) Uani 1 1 d .
C30 C 0.0693(2) 0.20309(16) 0.35806(9) 0.0336(5) Uani 1 1 d .
H30 H 0.129(2) 0.2051(16) 0.3313(10) 0.034(6) Uiso 1 1 d .
C31 C -0.0281(3) 0.2774(2) 0.34669(13) 0.0512(7) Uani 1 1 d .
H31 H -0.095(3) 0.2735(18) 0.3708(11) 0.043(7) Uiso 1 1 d .
H32 H 0.012(3) 0.333(2) 0.3519(13) 0.062(9) Uiso 1 1 d .
H33 H -0.075(3) 0.274(2) 0.3090(15) 0.071(10) Uiso 1 1 d .
C32 C -0.0006(3) 0.1155(2) 0.35158(12) 0.0471(6) Uani 1 1 d .
H34 H -0.064(3) 0.107(2) 0.3778(12) 0.053(8) Uiso 1 1 d .
H35 H 0.061(3) 0.066(2) 0.3599(13) 0.056(9) Uiso 1 1 d .
H36 H -0.044(3) 0.110(2) 0.3162(15) 0.069(10) Uiso 1 1 d .
C33 C 0.0703(3) 0.1974(3) 0.55757(12) 0.0637(9) Uani 1 1 d .
H37 H 0.118(3) 0.222(2) 0.5926(15) 0.077(11) Uiso 1 1 d .
C34 C -0.0415(6) 0.2617(3) 0.5550(2) 0.1003(18) Uani 1 1 d .
H38 H -0.085(4) 0.249(3) 0.5865(19) 0.106(14) Uiso 1 1 d .
H39 H -0.108(5) 0.236(4) 0.520(2) 0.14(2) Uiso 1 1 d .
H40 H -0.012(6) 0.327(5) 0.556(3) 0.17(2) Uiso 1 1 d .
C35 C 0.0227(5) 0.1051(3) 0.55964(18) 0.0772(11) Uani 1 1 d .
H41 H -0.049(4) 0.095(3) 0.5279(18) 0.088(13) Uiso 1 1 d .
H42 H -0.020(4) 0.097(3) 0.5922(19) 0.108(14) Uiso 1 1 d .
H43 H 0.088(5) 0.053(4) 0.559(2) 0.14(2) Uiso 1 1 d .
C36 C 0.4946(2) 0.24991(15) 0.49267(9) 0.0325(5) Uani 1 1 d .
H44 H 0.530(2) 0.2596(17) 0.4593(11) 0.039(7) Uiso 1 1 d .
C37 C 0.5268(3) 0.3314(2) 0.52730(11) 0.0451(6) Uani 1 1 d .
H45 H 0.623(3) 0.340(2) 0.5360(13) 0.062(9) Uiso 1 1 d .
H46 H 0.488(3) 0.382(2) 0.5114(13) 0.060(9) Uiso 1 1 d .
H47 H 0.492(3) 0.326(2) 0.5625(14) 0.063(9) Uiso 1 1 d .
C38 C 0.5622(3) 0.1720(2) 0.52268(13) 0.0492(7) Uani 1 1 d .
H48 H 0.657(3) 0.182(2) 0.5311(13) 0.061(9) Uiso 1 1 d .
H49 H 0.532(3) 0.163(2) 0.5573(13) 0.054(8) Uiso 1 1 d .
H50 H 0.546(3) 0.116(2) 0.5018(14) 0.067(10) Uiso 1 1 d .
C39 C 0.3276(2) 0.04593(15) 0.32158(10) 0.0375(5) Uani 1 1 d .
C40 C 0.3876(2) 0.04523(14) 0.42093(11) 0.0380(5) Uani 1 1 d .
C41 C 0.2396(5) 1.0330(4) 0.0600(2) 0.120(2) Uani 1 1 d .
H51 H 0.2244 1.0775 0.0318 0.180 Uiso 1 1 calc R
H52 H 0.3317 1.0171 0.0663 0.180 Uiso 1 1 calc R
H53 H 0.2151 1.0557 0.0934 0.180 Uiso 1 1 calc R
C42 C 0.1628(5) 0.9574(4) 0.0429(3) 0.123(2) Uani 1 1 d .
H54 H 0.1742 0.9147 0.0728 0.147 Uiso 1 1 calc R
H55 H 0.1967 0.9306 0.0122 0.147 Uiso 1 1 calc R
C43 C 0.0151(4) 0.9746(3) 0.02582(17) 0.0848(12) Uani 1 1 d .
H56 H -0.0311 0.9183 0.0213 0.102 Uiso 1 1 calc R
H57 H -0.0178 1.0069 0.0549 0.102 Uiso 1 1 calc R
B1 B 0.3651(2) 0.29712(14) 0.31501(8) 0.0220(4) Uani 1 1 d .

loop_
_atom_site_aniso_label
_atom_site_aniso_U_11
_atom_site_aniso_U_22
_atom_site_aniso_U_33
_atom_site_aniso_U_23
_atom_site_aniso_U_13
_atom_site_aniso_U_12
Fe1 0.02446(16) 0.02690(17) 0.03835(18) 0.00334(13) 0.00783(12) 0.00698(11)
P1 0.0211(2) 0.0228(2) 0.0234(2) 0.00320(19) 0.00785(18) 0.00271(18)
O1 0.0394(10) 0.0461(10) 0.0674(13) -0.0137(9) -0.0007(9) -0.0062(8)
O2 0.0613(12) 0.0433(10) 0.0642(12) 0.0242(9) 0.0297(10) 0.0066(9)
C1 0.0249(12) 0.0621(19) 0.102(3) 0.0345(19) 0.0277(15) 0.0156(12)
C2 0.0202(11) 0.072(2) 0.076(2) -0.0206(18) 0.0040(12) 0.0048(12)
C3 0.0324(13) 0.0668(19) 0.0631(18) 0.0243(15) 0.0090(12) 0.0255(13)
C4 0.0419(15) 0.0516(17) 0.087(2) -0.0121(16) 0.0162(15) 0.0244(13)
C5 0.0384(15) 0.102(3) 0.0512(17) -0.0004(18) 0.0189(13) 0.0271(16)
C6 0.0249(9) 0.0296(10) 0.0195(9) 0.0044(8) 0.0044(7) -0.0014(8)
C7 0.0299(10) 0.0407(12) 0.0233(9) -0.0020(9) 0.0067(8) 0.0002(9)
C8 0.0374(13) 0.0646(17) 0.0270(11) -0.0054(11) 0.0099(9) 0.0066(11)
C9 0.0287(11) 0.0766(19) 0.0312(12) 0.0092(12) 0.0130(9) 0.0074(12)
C10 0.0246(10) 0.0525(14) 0.0364(12) 0.0173(11) 0.0067(9) -0.0018(10)
C11 0.0268(10) 0.0331(11) 0.0290(10) 0.0089(8) 0.0052(8) -0.0032(8)
C12 0.0411(13) 0.0418(14) 0.0377(13) -0.0128(11) 0.0064(11) -0.0057(11)
C13 0.0417(17) 0.144(4) 0.0538(19) -0.004(2) 0.0310(15) 0.000(2)
C14 0.0408(14) 0.0411(14) 0.0447(14) -0.0040(11) 0.0080(11) -0.0192(11)
C15 0.0250(9) 0.0245(9) 0.0226(9) 0.0030(7) 0.0033(7) -0.0004(7)
C16 0.0302(10) 0.0282(10) 0.0266(10) 0.0032(8) 0.0012(8) -0.0012(8)
C17 0.0348(12) 0.0358(12) 0.0376(12) 0.0071(10) -0.0050(10) 0.0069(9)
C18 0.0418(13) 0.0344(12) 0.0470(14) 0.0014(10) -0.0010(11) 0.0147(10)
C19 0.0456(13) 0.0332(12) 0.0368(12) -0.0058(10) 0.0019(10) 0.0103(10)
C20 0.0325(11) 0.0264(10) 0.0259(10) 0.0007(8) 0.0022(8) 0.0019(8)
C21 0.0379(13) 0.0496(15) 0.0269(11) -0.0037(10) -0.0077(10) 0.0070(11)
C22 0.070(2) 0.057(2) 0.071(2) -0.0134(18) -0.0109(18) 0.0355(18)
C23 0.0449(13) 0.0323(12) 0.0275(11) -0.0058(9) -0.0038(10) 0.0075(10)
C24 0.0230(9) 0.0228(9) 0.0222(9) 0.0032(7) 0.0049(7) 0.0012(7)
C25 0.0245(10) 0.0314(10) 0.0264(10) -0.0006(8) 0.0085(8) -0.0013(8)
C26 0.0269(11) 0.0552(15) 0.0345(12) -0.0040(10) 0.0135(9) -0.0061(10)
C27 0.0418(13) 0.0617(16) 0.0259(11) -0.0030(11) 0.0162(10) -0.0120(11)
C28 0.0399(12) 0.0492(14) 0.0212(10) 0.0003(9) 0.0069(9) -0.0066(10)
C29 0.0277(10) 0.0302(10) 0.0228(9) 0.0032(8) 0.0032(8) -0.0020(8)
C30 0.0211(10) 0.0525(14) 0.0273(10) -0.0005(10) 0.0048(8) -0.0028(9)
C31 0.0334(13) 0.068(2) 0.0509(16) 0.0133(15) 0.0022(12) 0.0074(13)
C32 0.0341(13) 0.0625(18) 0.0455(15) -0.0144(13) 0.0087(11) -0.0125(12)
C33 0.0590(18) 0.105(3) 0.0332(14) -0.0096(15) 0.0256(13) -0.0309(18)
C34 0.131(4) 0.086(3) 0.111(4) -0.021(3) 0.103(4) -0.015(3)
C35 0.092(3) 0.084(3) 0.067(2) 0.023(2) 0.045(2) -0.006(2)
C36 0.0278(10) 0.0409(12) 0.0270(11) 0.0050(9) -0.0007(8) -0.0029(9)
C37 0.0455(15) 0.0492(15) 0.0357(13) 0.0006(11) -0.0087(11) -0.0107(12)
C38 0.0393(14) 0.0526(17) 0.0504(16) 0.0140(13) -0.0092(12) 0.0029(12)
C39 0.0365(12) 0.0279(11) 0.0500(14) -0.0023(10) 0.0131(11) 0.0049(9)
C40 0.0363(12) 0.0251(10) 0.0528(14) 0.0093(10) 0.0072(11) 0.0077(9)
C41 0.085(3) 0.134(5) 0.133(4) 0.062(4) -0.007(3) -0.014(3)
C42 0.090(3) 0.125(4) 0.139(5) 0.046(4) -0.022(3) -0.018(3)
C43 0.073(2) 0.103(3) 0.081(3) 0.015(2) 0.019(2) 0.005(2)
B1 0.0219(10) 0.0239(10) 0.0200(9) -0.0006(8) 0.0021(8) -0.0034(8)

loop_
_atom_type_symbol
_atom_type_description
_atom_type_scat_dispersion_real
_atom_type_scat_dispersion_imag
_atom_type_scat_source
C C 0.0033 0.0016 'International Tables Vol C Tables 4.2.6.8 and 6.1.1.4'
H H 0.0000 0.0000 'International Tables Vol C Tables 4.2.6.8 and 6.1.1.4'
O O 0.0106 0.0060 'International Tables Vol C Tables 4.2.6.8 and 6.1.1.4'
B B 0.0013 0.0007 'International Tables Vol C Tables 4.2.6.8 and 6.1.1.4'
Fe Fe 0.3463 0.8444 'International Tables Vol C Tables 4.2.6.8 and 6.1.1.4'
P P 0.1023 0.0942 'International Tables Vol C Tables 4.2.6.8 and 6.1.1.4'

loop_
_geom_angle_atom_site_label_1
_geom_angle_atom_site_label_2
_geom_angle_atom_site_label_3
_geom_angle
_geom_angle_site_symmetry_1
C39 Fe1 C40 88.95(12) .
C39 Fe1 C2 159.77(12) .
C40 Fe1 C2 108.76(13) .
C39 Fe1 C3 133.78(12) .
C40 Fe1 C3 91.89(11) .
C2 Fe1 C3 39.31(13) .
C39 Fe1 C4 99.50(12) .
C40 Fe1 C4 111.70(13) .
C2 Fe1 C4 65.37(13) .
C3 Fe1 C4 38.52(13) .
C39 Fe1 C1 123.17(14) .
C40 Fe1 C1 147.82(14) .
C2 Fe1 C1 39.38(14) .
C3 Fe1 C1 65.34(12) .
C4 Fe1 C1 64.87(14) .
C39 Fe1 C5 94.80(13) .
C40 Fe1 C5 150.35(13) .
C2 Fe1 C5 64.97(14) .
C3 Fe1 C5 64.58(12) .
C4 Fe1 C5 38.67(14) .
C1 Fe1 C5 38.16(14) .
C39 Fe1 P1 89.38(7) .
C40 Fe1 P1 90.48(7) .
C2 Fe1 P1 99.89(10) .
C3 Fe1 P1 136.81(10) .
C4 Fe1 P1 156.08(10) .
C1 Fe1 P1 91.65(9) .
C5 Fe1 P1 118.92(11) .
B1 P1 C24 118.76(9) .
B1 P1 Fe1 127.90(7) .
C24 P1 Fe1 110.15(6) .
C5 C1 C2 107.8(3) .
C5 C1 Fe1 71.13(17) .
C2 C1 Fe1 69.71(16) .
C3 C2 C1 107.0(3) .
C3 C2 Fe1 70.57(16) .
C1 C2 Fe1 70.91(16) .
C4 C3 C2 108.2(3) .
C4 C3 Fe1 70.82(15) .
C2 C3 Fe1 70.12(15) .
C3 C4 C5 108.1(3) .
C3 C4 Fe1 70.66(15) .
C5 C4 Fe1 71.17(16) .
C1 C5 C4 108.9(3) .
C1 C5 Fe1 70.71(17) .
C4 C5 Fe1 70.16(16) .
C7 C6 C11 116.79(18) .
C7 C6 B1 125.88(18) .
C11 C6 B1 117.25(17) .
C8 C7 C6 120.6(2) .
C8 C7 C12 116.4(2) .
C6 C7 C12 123.05(19) .
C9 C8 C7 122.1(2) .
C8 C9 C10 117.7(2) .
C8 C9 C13 121.4(3) .
C10 C9 C13 120.9(3) .
C9 C10 C11 122.0(2) .
C10 C11 C6 120.8(2) .
C10 C11 C14 117.9(2) .
C6 C11 C14 121.26(19) .
C20 C15 C16 116.42(18) .
C20 C15 B1 125.12(17) .
C16 C15 B1 118.44(17) .
C17 C16 C15 120.8(2) .
C17 C16 C21 117.0(2) .
C15 C16 C21 122.17(19) .
C18 C17 C16 122.2(2) .
C19 C18 C17 117.6(2) .
C19 C18 C22 121.8(3) .
C17 C18 C22 120.6(2) .
C18 C19 C20 122.2(2) .
C19 C20 C15 120.71(19) .
C19 C20 C23 115.57(19) .
C15 C20 C23 123.73(19) .
C25 C24 C29 118.67(17) .
C25 C24 P1 122.26(14) .
C29 C24 P1 118.59(14) .
C26 C25 C24 119.09(19) .
C26 C25 C30 116.99(19) .
C24 C25 C30 123.91(17) .
C27 C26 C25 122.9(2) .
C26 C27 C28 117.5(2) .
C26 C27 C33 121.1(2) .
C28 C27 C33 121.4(2) .
C27 C28 C29 122.6(2) .
C28 C29 C24 119.15(19) .
C28 C29 C36 117.20(19) .
C24 C29 C36 123.63(18) .
C25 C30 C31 111.0(2) .
C25 C30 C32 111.1(2) .
C31 C30 C32 110.4(2) .
C35 C33 C34 111.0(3) .
C35 C33 C27 111.2(3) .
C34 C33 C27 111.4(3) .
C29 C36 C38 111.3(2) .
C29 C36 C37 113.1(2) .
C38 C36 C37 108.7(2) .
O1 C39 Fe1 175.9(2) .
O2 C40 Fe1 176.8(2) .
C41 C42 C43 115.2(5) .
C43 C43 C42 112.9(4) 3_575
C15 B1 C6 121.57(16) .
C15 B1 P1 122.10(14) .
C6 B1 P1 115.70(14) .

loop_
_geom_bond_atom_site_label_1
_geom_bond_atom_site_label_2
_geom_bond_distance
_geom_bond_site_symmetry_2
Fe1 C39 1.761(3) .
Fe1 C40 1.771(3) .
Fe1 C2 2.093(3) .
Fe1 C3 2.099(2) .
Fe1 C4 2.101(3) .
Fe1 C1 2.109(3) .
Fe1 C5 2.114(3) .
Fe1 P1 2.3153(6) .
P1 B1 1.836(2) .
P1 C24 1.8459(19) .
O1 C39 1.144(3) .
O2 C40 1.145(3) .
C1 C5 1.380(5) .
C1 C2 1.416(5) .
C2 C3 1.410(5) .
C3 C4 1.385(5) .
C4 C5 1.396(5) .
C6 C7 1.405(3) .
C6 C11 1.417(3) .
C6 B1 1.609(3) .
C7 C8 1.403(3) .
C7 C12 1.509(3) .
C8 C9 1.379(4) .
C9 C10 1.380(4) .
C9 C13 1.515(3) .
C10 C11 1.392(3) .
C11 C14 1.509(3) .
C15 C20 1.409(3) .
C15 C16 1.428(3) .
C15 B1 1.601(3) .
C16 C17 1.389(3) .
C16 C21 1.505(3) .
C17 C18 1.384(4) .
C18 C19 1.377(3) .
C18 C22 1.517(4) .
C19 C20 1.403(3) .
C20 C23 1.505(3) .
C24 C25 1.415(3) .
C24 C29 1.424(3) .
C25 C26 1.394(3) .
C25 C30 1.519(3) .
C26 C27 1.385(3) .
C27 C28 1.386(3) .
C27 C33 1.525(3) .
C28 C29 1.394(3) .
C29 C36 1.524(3) .
C30 C31 1.528(4) .
C30 C32 1.530(4) .
C33 C35 1.509(5) .
C33 C34 1.524(6) .
C36 C38 1.529(3) .
C36 C37 1.532(4) .
C41 C42 1.439(7) .
C42 C43 1.556(6) .
C43 C43 1.504(8) 3_575

loop_
_geom_torsion_atom_site_label_1
_geom_torsion_atom_site_label_2
_geom_torsion_atom_site_label_3
_geom_torsion_atom_site_label_4
_geom_torsion
_geom_torsion_site_symmetry_4
C39 Fe1 P1 B1 -69.75(12) .
C40 Fe1 P1 B1 -158.69(12) .
C2 Fe1 P1 B1 92.17(13) .
C3 Fe1 P1 B1 108.04(15) .
C4 Fe1 P1 B1 42.7(3) .
C1 Fe1 P1 B1 53.42(14) .
C5 Fe1 P1 B1 25.39(14) .
C39 Fe1 P1 C24 89.49(10) .
C40 Fe1 P1 C24 0.54(11) .
C2 Fe1 P1 C24 -108.60(12) .
C3 Fe1 P1 C24 -92.73(14) .
C4 Fe1 P1 C24 -158.0(3) .
C1 Fe1 P1 C24 -147.35(13) .
C5 Fe1 P1 C24 -175.38(13) .
C39 Fe1 C1 C5 -47.9(2) .
C40 Fe1 C1 C5 128.2(3) .
C2 Fe1 C1 C5 118.1(3) .
C3 Fe1 C1 C5 79.6(2) .
C4 Fe1 C1 C5 37.0(2) .
P1 Fe1 C1 C5 -138.26(19) .
C39 Fe1 C1 C2 -166.04(18) .
C40 Fe1 C1 C2 10.1(3) .
C3 Fe1 C1 C2 -38.49(19) .
C4 Fe1 C1 C2 -81.1(2) .
C5 Fe1 C1 C2 -118.1(3) .
P1 Fe1 C1 C2 103.62(19) .
C5 C1 C2 C3 0.5(3) .
Fe1 C1 C2 C3 61.71(18) .
C5 C1 C2 Fe1 -61.25(19) .
C39 Fe1 C2 C3 -81.0(4) .
C40 Fe1 C2 C3 68.9(2) .
C4 Fe1 C2 C3 -36.99(19) .
C1 Fe1 C2 C3 -116.8(3) .
C5 Fe1 C2 C3 -79.8(2) .
P1 Fe1 C2 C3 162.81(17) .
C39 Fe1 C2 C1 35.7(5) .
C40 Fe1 C2 C1 -174.34(19) .
C3 Fe1 C2 C1 116.8(3) .
C4 Fe1 C2 C1 79.8(2) .
C5 Fe1 C2 C1 37.0(2) .
P1 Fe1 C2 C1 -80.4(2) .
C1 C2 C3 C4 -1.1(3) .
Fe1 C2 C3 C4 60.85(19) .
C1 C2 C3 Fe1 -61.93(17) .
C39 Fe1 C3 C4 33.2(3) .
C40 Fe1 C3 C4 123.6(2) .
C2 Fe1 C3 C4 -118.6(3) .
C1 Fe1 C3 C4 -80.0(2) .
C5 Fe1 C3 C4 -37.7(2) .
P1 Fe1 C3 C4 -143.74(18) .
C39 Fe1 C3 C2 151.8(2) .
C40 Fe1 C3 C2 -117.9(2) .
C4 Fe1 C3 C2 118.6(3) .
C1 Fe1 C3 C2 38.6(2) .
C5 Fe1 C3 C2 80.8(2) .
P1 Fe1 C3 C2 -25.2(2) .
C2 C3 C4 C5 1.3(3) .
Fe1 C3 C4 C5 61.69(19) .
C2 C3 C4 Fe1 -60.41(18) .
C39 Fe1 C4 C3 -156.4(2) .
C40 Fe1 C4 C3 -63.7(2) .
C2 Fe1 C4 C3 37.7(2) .
C1 Fe1 C4 C3 81.3(2) .
C5 Fe1 C4 C3 117.8(3) .
P1 Fe1 C4 C3 93.1(3) .
C39 Fe1 C4 C5 85.8(2) .
C40 Fe1 C4 C5 178.5(2) .
C2 Fe1 C4 C5 -80.1(2) .
C3 Fe1 C4 C5 -117.8(3) .
C1 Fe1 C4 C5 -36.5(2) .
P1 Fe1 C4 C5 -24.7(4) .
C2 C1 C5 C4 0.3(3) .
Fe1 C1 C5 C4 -60.0(2) .
C2 C1 C5 Fe1 60.35(18) .
C3 C4 C5 C1 -1.0(3) .
Fe1 C4 C5 C1 60.37(19) .
C3 C4 C5 Fe1 -61.36(19) .
C39 Fe1 C5 C1 141.4(2) .
C40 Fe1 C5 C1 -122.2(3) .
C2 Fe1 C5 C1 -38.14(19) .
C3 Fe1 C5 C1 -81.8(2) .
C4 Fe1 C5 C1 -119.4(3) .
P1 Fe1 C5 C1 49.5(2) .
C39 Fe1 C5 C4 -99.2(2) .
C40 Fe1 C5 C4 -2.9(4) .
C2 Fe1 C5 C4 81.2(2) .
C3 Fe1 C5 C4 37.6(2) .
C1 Fe1 C5 C4 119.4(3) .
P1 Fe1 C5 C4 168.85(18) .
C11 C6 C7 C8 -0.2(3) .
B1 C6 C7 C8 -176.8(2) .
C11 C6 C7 C12 179.9(2) .
B1 C6 C7 C12 3.4(3) .
C6 C7 C8 C9 0.8(4) .
C12 C7 C8 C9 -179.4(2) .
C7 C8 C9 C10 -0.2(4) .
C7 C8 C9 C13 179.9(3) .
C8 C9 C10 C11 -0.8(4) .
C13 C9 C10 C11 179.0(3) .
C9 C10 C11 C6 1.4(3) .
C9 C10 C11 C14 179.0(2) .
C7 C6 C11 C10 -0.8(3) .
B1 C6 C11 C10 176.09(19) .
C7 C6 C11 C14 -178.4(2) .
B1 C6 C11 C14 -1.5(3) .
C20 C15 C16 C17 -2.1(3) .
B1 C15 C16 C17 176.8(2) .
C20 C15 C16 C21 -179.2(2) .
B1 C15 C16 C21 -0.3(3) .
C15 C16 C17 C18 1.3(4) .
C21 C16 C17 C18 178.6(2) .
C16 C17 C18 C19 1.2(4) .
C16 C17 C18 C22 -177.5(3) .
C17 C18 C19 C20 -3.0(4) .
C22 C18 C19 C20 175.7(3) .
C18 C19 C20 C15 2.3(4) .
C18 C19 C20 C23 -177.5(2) .
C16 C15 C20 C19 0.3(3) .
B1 C15 C20 C19 -178.5(2) .
C16 C15 C20 C23 -179.9(2) .
B1 C15 C20 C23 1.3(3) .
B1 P1 C24 C25 67.93(19) .
Fe1 P1 C24 C25 -93.46(16) .
B1 P1 C24 C29 -120.08(16) .
Fe1 P1 C24 C29 78.53(16) .
C29 C24 C25 C26 -2.7(3) .
P1 C24 C25 C26 169.25(18) .
C29 C24 C25 C30 178.4(2) .
P1 C24 C25 C30 -9.6(3) .
C24 C25 C26 C27 -0.3(4) .
C30 C25 C26 C27 178.7(2) .
C25 C26 C27 C28 3.0(4) .
C25 C26 C27 C33 -176.4(3) .
C26 C27 C28 C29 -2.6(4) .
C33 C27 C28 C29 176.7(3) .
C27 C28 C29 C24 -0.3(4) .
C27 C28 C29 C36 -178.5(2) .
C25 C24 C29 C28 3.0(3) .
P1 C24 C29 C28 -169.26(17) .
C25 C24 C29 C36 -178.95(19) .
P1 C24 C29 C36 8.8(3) .
C26 C25 C30 C31 64.5(3) .
C24 C25 C30 C31 -116.6(2) .
C26 C25 C30 C32 -58.7(3) .
C24 C25 C30 C32 120.2(2) .
C26 C27 C33 C35 67.0(4) .
C28 C27 C33 C35 -112.3(4) .
C26 C27 C33 C34 -57.4(4) .
C28 C27 C33 C34 123.3(4) .
C28 C29 C36 C38 65.5(3) .
C24 C29 C36 C38 -112.6(2) .
C28 C29 C36 C37 -57.2(3) .
C24 C29 C36 C37 124.7(2) .
C40 Fe1 C39 O1 -29(3) .
C2 Fe1 C39 O1 123(3) .
C3 Fe1 C39 O1 63(3) .
C4 Fe1 C39 O1 83(3) .
C1 Fe1 C39 O1 149(3) .
C5 Fe1 C39 O1 122(3) .
P1 Fe1 C39 O1 -119(3) .
C39 Fe1 C40 O2 42(4) .
C2 Fe1 C40 O2 -128(4) .
C3 Fe1 C40 O2 -92(4) .
C4 Fe1 C40 O2 -58(4) .
C1 Fe1 C40 O2 -135(4) .
C5 Fe1 C40 O2 -56(4) .
P1 Fe1 C40 O2 131(4) .
C41 C42 C43 C43 68.9(7) 3_575
C20 C15 B1 C6 -118.1(2) .
C16 C15 B1 C6 63.1(2) .
C20 C15 B1 P1 52.4(3) .
C16 C15 B1 P1 -126.34(18) .
C7 C6 B1 C15 -111.2(2) .
C11 C6 B1 C15 72.3(2) .
C7 C6 B1 P1 77.7(2) .
C11 C6 B1 P1 -98.82(19) .
C24 P1 B1 C15 4.5(2) .
Fe1 P1 B1 C15 162.21(12) .
C24 P1 B1 C6 175.57(13) .
Fe1 P1 B1 C6 -26.75(18) .
